data_7247041
loop_
_publ_author_name
'Karmakar, Mridul'
'Sk, Wahedur'
'Gomila, Rosa M.'
'Drew, Michael. G. B.'
'Frontera, Antonio'
'Chattopadhyay, Shouvik'

_publ_section_title
;
 An insight into the hydrogen bonding, halogen bonding and chalcogen
 bonding interactions in manganese(iii) complexes with N2O2donor
 salicylidine Schiff base ligands
;
_journal_issue 31
_journal_name_full 'RSC Advances'
_journal_page_first 21211
_journal_page_last 21224
_journal_paper_doi 10.1039/D3RA04044E
_journal_volume 13
_journal_year 2023
_chemical_formula_sum 'C23 H30 Cl Mn N2 O11 S'
_chemical_formula_weight 632.94
_space_group_crystal_system monoclinic
_space_group_IT_number 12
_space_group_name_Hall '-C 2y'
_space_group_name_H-M_alt 'C 1 2/m 1'
_atom_sites_solution_hydrogens mixed
_audit_creation_method SHELXL-2016/6
_audit_update_record
;
2023-06-15 deposited with the CCDC.	2023-07-03 downloaded from the CCDC.
;
_cell_angle_alpha 90
_cell_angle_beta 123.2070(10)
_cell_angle_gamma 90
_cell_formula_units_Z 4
_cell_length_a 15.4932(6)
_cell_length_b 17.3487(7)
_cell_length_c 12.3645(5)
_cell_measurement_reflns_used 900
_cell_measurement_temperature 273(2)
_cell_measurement_theta_max 25.057
_cell_measurement_theta_min 3.143
_cell_volume 2780.69(19)
_computing_structure_refinement 'SHELXL-2018/3 (Sheldrick, 2018)'
_computing_structure_solution 'SHELXT 2014/5 (Sheldrick, 2014)'
_diffrn_ambient_temperature 273(2)
_diffrn_measured_fraction_theta_full 0.987
_diffrn_measured_fraction_theta_max 0.987
_diffrn_measurement_device_type 'BRUKER D8 QUEST AREA DETECTOR'
_diffrn_radiation_type MoK\a
_diffrn_radiation_wavelength 0.71073
_diffrn_reflns_av_R_equivalents 0.0339
_diffrn_reflns_av_unetI/netI 0.0181
_diffrn_reflns_Laue_measured_fraction_full 0.987
_diffrn_reflns_Laue_measured_fraction_max 0.987
_diffrn_reflns_limit_h_max 18
_diffrn_reflns_limit_h_min -18
_diffrn_reflns_limit_k_max 20
_diffrn_reflns_limit_k_min -20
_diffrn_reflns_limit_l_max 14
_diffrn_reflns_limit_l_min -14
_diffrn_reflns_number 17693
_diffrn_reflns_point_group_measured_fraction_full 0.987
_diffrn_reflns_point_group_measured_fraction_max 0.987
_diffrn_reflns_theta_full 25.057
_diffrn_reflns_theta_max 25.057
_diffrn_reflns_theta_min 3.143
_diffrn_source 'fine-focus sealed tube'
_exptl_absorpt_coefficient_mu 0.706
_exptl_absorpt_correction_T_max 0.868
_exptl_absorpt_correction_T_min 0.809
_exptl_absorpt_correction_type multi-scan
_exptl_absorpt_process_details SADABS
_exptl_crystal_colour 'Dark Brown'
_exptl_crystal_density_diffrn 1.512
_exptl_crystal_density_method 'not measured'
_exptl_crystal_description Block
_exptl_crystal_F_000 1312
_exptl_crystal_size_max 0.3
_exptl_crystal_size_mid 0.3
_exptl_crystal_size_min 0.2
_refine_diff_density_max 0.895
_refine_diff_density_min -0.797
_refine_diff_density_rms 0.069
_refine_ls_extinction_method none
_refine_ls_goodness_of_fit_ref 1.062
_refine_ls_hydrogen_treatment mixed
_refine_ls_matrix_type full
_refine_ls_number_parameters 210
_refine_ls_number_reflns 2534
_refine_ls_number_restraints 34
_refine_ls_restrained_S_all 1.257
_refine_ls_R_factor_all 0.0565
_refine_ls_R_factor_gt 0.0534
_refine_ls_shift/su_max 0.000
_refine_ls_shift/su_mean 0.000
_refine_ls_structure_factor_coef Fsqd
_refine_ls_weighting_details 'w=1/[\s^2^(Fo^2^)+(0.0947P)^2^+5.9178P] where P=(Fo^2^+2Fc^2^)/3'
_refine_ls_weighting_scheme calc
_refine_ls_wR_factor_gt 0.1588
_refine_ls_wR_factor_ref 0.1623
_reflns_Friedel_coverage 0.000
_reflns_number_gt 2347
_reflns_number_total 2534
_reflns_threshold_expression 'I > 2\s(I)'
_cod_data_source_file d3ra04044e2.cif
_cod_data_source_block 4
_cod_depositor_comments
;
The following automatic conversions were performed:

data item '_exptl_absorpt_correction_type' value 'multi scan' was
changed to 'multi-scan' in accordance with the
/home/data/users/saulius/crontab/automatic-downloads/rss-feeds/RSC/lib/dictionaries/cif_core.dic
dictionary named 'cif_core.dic' version 2.4.2 last updated on
2011-04-26.

Automatic conversion script
Id: cif_fix_values 8170 2020-07-09 18:12:32Z antanas 
;
_cod_original_sg_symbol_H-M 'C 2/m'
_cod_database_code 7247041
_shelx_shelxl_version_number 2016/6
_shelx_space_group_comment
;
The symmetry employed for this shelxl refinement is uniquely defined
by the following loop, which should always be used as a source of
symmetry information in preference to the above space-group names.
They are only intended as comments.
;

loop_
_space_group_symop_operation_xyz
'x, y, z'
'-x, y, -z'
'x+1/2, y+1/2, z'
'-x+1/2, y+1/2, -z'
'-x, -y, -z'
'x, -y, z'
'-x+1/2, -y+1/2, -z'
'x+1/2, -y+1/2, z'

loop_
_atom_site_label
_atom_site_type_symbol
_atom_site_fract_x
_atom_site_fract_y
_atom_site_fract_z
_atom_site_U_iso_or_equiv
_atom_site_adp_type
_atom_site_occupancy
_atom_site_site_symmetry_order
_atom_site_calc_flag
_atom_site_refinement_flags_posn
_atom_site_refinement_flags_adp
_atom_site_refinement_flags_occupancy
_atom_site_disorder_assembly
_atom_site_disorder_group
Mn1 Mn 0.63003(5) 0.500000 0.43568(5) 0.0387(3) Uani 1 2 d S T P A .
C1 C 0.7046(5) 0.6182(3) 0.9616(4) 0.0937(17) Uani 1 1 d . . . . .
H1A H 0.725424 0.640648 1.043445 0.140 Uiso 1 1 calc R U . . .
H1B H 0.645686 0.585750 0.932571 0.140 Uiso 1 1 calc R U . . .
H1C H 0.760295 0.588128 0.970896 0.140 Uiso 1 1 calc R U . . .
C2 C 0.6778(3) 0.6798(2) 0.8666(3) 0.0651(10) Uani 1 1 d . . . . .
H2A H 0.621838 0.710704 0.856946 0.078 Uiso 1 1 calc R U . . .
H2B H 0.736870 0.713090 0.895412 0.078 Uiso 1 1 calc R U . . .
C3 C 0.6390(2) 0.69023(17) 0.6512(3) 0.0414(7) Uani 1 1 d . . . . .
C4 C 0.6368(3) 0.76988(18) 0.6505(3) 0.0520(8) Uani 1 1 d . . . . .
H4 H 0.641384 0.795985 0.719180 0.062 Uiso 1 1 calc R U . . .
C5 C 0.6277(3) 0.81170(19) 0.5485(4) 0.0573(9) Uani 1 1 d . . . . .
H5 H 0.625799 0.865269 0.549347 0.069 Uiso 1 1 calc R U . . .
C6 C 0.6217(2) 0.77465(19) 0.4481(3) 0.0508(8) Uani 1 1 d . . . . .
H6 H 0.616205 0.802729 0.380449 0.061 Uiso 1 1 calc R U . . .
C7 C 0.6239(2) 0.69321(17) 0.4463(3) 0.0392(6) Uani 1 1 d . . . . .
C8 C 0.6308(2) 0.64993(15) 0.5461(3) 0.0354(6) Uani 1 1 d . . . . .
C9 C 0.6240(2) 0.65811(18) 0.3424(3) 0.0425(7) Uani 1 1 d . . . . .
H9 H 0.619926 0.691655 0.281040 0.051 Uiso 1 1 calc R U . . .
C10A C 0.6320(4) 0.5721(2) 0.2060(4) 0.0770(12) Uani 0.647(8) 1 d D U P A 1
H10A H 0.561853 0.572719 0.130580 0.092 Uiso 0.324(4) 1 calc R U P A 1
H10B H 0.668596 0.614517 0.197276 0.092 Uiso 0.324(4) 1 calc R U P A 1
C11A C 0.6807(7) 0.500000 0.2059(7) 0.056(2) Uani 0.647(8) 2 d DS TU P A 1
H11A H 0.679219 0.500000 0.125627 0.067 Uiso 0.647(8) 2 calc R U P A 1
O5A O 0.7852(5) 0.500000 0.3066(6) 0.0716(19) Uani 0.647(8) 2 d DS T P A 1
C10B C 0.6320(4) 0.5721(2) 0.2060(4) 0.0770(12) Uani 0.353(8) 1 d D . P A 2
H10C H 0.591182 0.611772 0.142983 0.092 Uiso 0.176(4) 1 calc R U P A 2
H10D H 0.702682 0.578350 0.230167 0.092 Uiso 0.176(4) 1 calc R U P A 2
C11B C 0.5964(12) 0.500000 0.1457(14) 0.067(5) Uani 0.353(8) 2 d DS T P A 2
H11B H 0.600705 0.500000 0.069513 0.080 Uiso 0.353(8) 2 calc R U P A 2
O5B O 0.4901(8) 0.500000 0.1005(7) 0.083(4) Uani 0.353(8) 2 d DS T P A 2
O4 O 0.8033(3) 0.500000 0.5475(3) 0.0665(10) Uani 1 2 d DS T P . .
S1 S 0.87006(15) 0.53465(10) 0.67291(16) 0.0572(5) Uani 0.5 1 d . . P . .
C12 C 0.8535(5) 0.500000 0.7899(5) 0.0851(19) Uani 1 2 d S T P . .
H12A H 0.847112 0.542361 0.835006 0.128 Uiso 0.5 1 calc R U P . .
H12B H 0.792126 0.469096 0.750533 0.128 Uiso 0.5 1 calc R U P . .
H12C H 0.911967 0.469096 0.849775 0.128 Uiso 0.5 1 calc R U P . .
C13 C 0.9965(5) 0.500000 0.7333(8) 0.116(3) Uani 1 2 d S T P . .
H13A H 1.042471 0.542848 0.755321 0.174 Uiso 0.5 1 calc R U P . .
H13B H 1.019480 0.469211 0.808963 0.174 Uiso 0.5 1 calc R U P . .
H13C H 0.995922 0.469211 0.668437 0.174 Uiso 0.5 1 calc R U P . .
N1 N 0.6291(2) 0.58574(15) 0.3222(2) 0.0441(6) Uani 1 1 d . . . . .
O1 O 0.64705(19) 0.64461(13) 0.7453(2) 0.0532(6) Uani 1 1 d . . . . .
O2 O 0.63065(18) 0.57390(11) 0.54839(19) 0.0445(5) Uani 1 1 d . . . . .
O3 O 0.4566(2) 0.500000 0.3073(3) 0.0446(7) Uani 1 2 d DS T P . .
Cl1 Cl 0.000000 0.70308(8) 0.000000 0.0661(4) Uani 1 2 d S T P . .
O11 O -0.0269(6) 0.6618(4) 0.0692(7) 0.204(3) Uani 1 1 d . U . . .
O12 O -0.0825(6) 0.7415(6) -0.0778(9) 0.278(4) Uani 1 1 d . U . . .
H5A H 0.801(3) 0.500000 0.384(2) 0.334 Uiso 0.647(8) 2 d DS U P A 1
H5B H 0.482745 0.500000 0.164719 0.334 Uiso 0.353(8) 2 d DS U P A 2
H3 H 0.428(6) 0.4594(6) 0.310(11) 0.334 Uiso 1 1 d D U . . .

loop_
_atom_site_aniso_label
_atom_site_aniso_U_11
_atom_site_aniso_U_22
_atom_site_aniso_U_33
_atom_site_aniso_U_23
_atom_site_aniso_U_13
_atom_site_aniso_U_12
Mn1 0.0621(5) 0.0306(4) 0.0298(4) 0.000 0.0293(3) 0.000
C1 0.153(5) 0.087(3) 0.052(2) -0.022(2) 0.063(3) -0.041(3)
C2 0.092(3) 0.066(2) 0.051(2) -0.0273(17) 0.048(2) -0.023(2)
C3 0.0438(14) 0.0384(15) 0.0427(15) -0.0075(12) 0.0241(13) -0.0062(12)
C4 0.0575(18) 0.0396(17) 0.0583(19) -0.0165(15) 0.0314(16) -0.0058(14)
C5 0.064(2) 0.0313(16) 0.075(2) -0.0036(15) 0.0363(19) -0.0015(14)
C6 0.0566(18) 0.0357(16) 0.062(2) 0.0083(14) 0.0332(16) 0.0024(13)
C7 0.0397(14) 0.0337(15) 0.0441(15) 0.0032(12) 0.0228(13) -0.0004(11)
C8 0.0379(13) 0.0306(14) 0.0380(14) -0.0047(11) 0.0210(12) -0.0042(11)
C9 0.0508(16) 0.0406(16) 0.0400(15) 0.0099(12) 0.0273(13) 0.0015(13)
C10A 0.137(4) 0.065(2) 0.057(2) 0.0061(18) 0.071(2) 0.010(2)
C11A 0.088(5) 0.054(4) 0.045(4) 0.000 0.048(4) 0.000
O5A 0.083(4) 0.085(5) 0.071(4) 0.000 0.058(4) 0.000
C10B 0.137(4) 0.065(2) 0.057(2) 0.0061(18) 0.071(2) 0.010(2)
C11B 0.097(13) 0.077(11) 0.045(8) 0.000 0.050(9) 0.000
O5B 0.066(7) 0.129(12) 0.039(5) 0.000 0.020(5) 0.000
O4 0.0553(19) 0.098(3) 0.0430(18) 0.000 0.0252(16) 0.000
S1 0.0708(11) 0.0442(8) 0.0443(9) -0.0003(7) 0.0237(8) -0.0063(8)
C12 0.094(4) 0.108(5) 0.043(3) 0.000 0.030(3) 0.000
C13 0.056(4) 0.187(10) 0.087(5) 0.000 0.028(4) 0.000
N1 0.0632(15) 0.0426(14) 0.0343(12) 0.0046(10) 0.0317(12) 0.0013(12)
O1 0.0822(16) 0.0441(12) 0.0404(11) -0.0153(9) 0.0380(11) -0.0160(11)
O2 0.0762(14) 0.0293(10) 0.0367(10) -0.0033(8) 0.0365(10) -0.0048(9)
O3 0.0509(16) 0.0415(16) 0.0407(15) 0.000 0.0247(13) 0.000
Cl1 0.0710(8) 0.0621(8) 0.0629(8) 0.000 0.0352(7) 0.000
O11 0.224(6) 0.220(6) 0.212(5) 0.104(5) 0.148(5) 0.025(5)
O12 0.240(6) 0.326(8) 0.304(7) 0.233(6) 0.171(5) 0.161(5)

loop_
_atom_type_symbol
_atom_type_description
_atom_type_scat_dispersion_real
_atom_type_scat_dispersion_imag
_atom_type_scat_source
C C 0.0033 0.0016 'International Tables Vol C Tables 4.2.6.8 and 6.1.1.4'
H H 0.0000 0.0000 'International Tables Vol C Tables 4.2.6.8 and 6.1.1.4'
N N 0.0061 0.0033 'International Tables Vol C Tables 4.2.6.8 and 6.1.1.4'
O O 0.0106 0.0060 'International Tables Vol C Tables 4.2.6.8 and 6.1.1.4'
Cl Cl 0.1484 0.1585 'International Tables Vol C Tables 4.2.6.8 and 6.1.1.4'
Mn Mn 0.3368 0.7283 'International Tables Vol C Tables 4.2.6.8 and 6.1.1.4'
S S 0.1246 0.1234 'International Tables Vol C Tables 4.2.6.8 and 6.1.1.4'

loop_
_geom_angle_atom_site_label_1
_geom_angle_atom_site_label_2
_geom_angle_atom_site_label_3
_geom_angle
_geom_angle_site_symmetry_1
_geom_angle_site_symmetry_3
_geom_angle_publ_flag
O2 Mn1 O2 85.44(12) . 6_565 ?
O2 Mn1 N1 175.89(9) . 6_565 ?
O2 Mn1 N1 90.45(10) 6_565 6_565 ?
O2 Mn1 N1 90.45(10) . . ?
O2 Mn1 N1 175.89(9) 6_565 . ?
N1 Mn1 N1 93.66(14) 6_565 . ?
O2 Mn1 O4 91.40(10) . . ?
O2 Mn1 O4 91.40(10) 6_565 . ?
N1 Mn1 O4 88.82(10) 6_565 . ?
N1 Mn1 O4 88.82(10) . . ?
O2 Mn1 O3 92.41(9) . . ?
O2 Mn1 O3 92.41(9) 6_565 . ?
N1 Mn1 O3 87.63(9) 6_565 . ?
N1 Mn1 O3 87.63(9) . . ?
O4 Mn1 O3 174.81(11) . . ?
C2 C1 H1A 109.5 . . ?
C2 C1 H1B 109.5 . . ?
H1A C1 H1B 109.5 . . ?
C2 C1 H1C 109.5 . . ?
H1A C1 H1C 109.5 . . ?
H1B C1 H1C 109.5 . . ?
O1 C2 C1 108.2(3) . . ?
O1 C2 H2A 110.1 . . ?
C1 C2 H2A 110.1 . . ?
O1 C2 H2B 110.1 . . ?
C1 C2 H2B 110.1 . . ?
H2A C2 H2B 108.4 . . ?
O1 C3 C4 125.4(3) . . ?
O1 C3 C8 114.7(3) . . ?
C4 C3 C8 119.8(3) . . ?
C3 C4 C5 121.0(3) . . ?
C3 C4 H4 119.5 . . ?
C5 C4 H4 119.5 . . ?
C6 C5 C4 120.3(3) . . ?
C6 C5 H5 119.9 . . ?
C4 C5 H5 119.9 . . ?
C5 C6 C7 119.8(3) . . ?
C5 C6 H6 120.1 . . ?
C7 C6 H6 120.1 . . ?
C8 C7 C6 121.0(3) . . ?
C8 C7 C9 122.0(3) . . ?
C6 C7 C9 116.9(3) . . ?
O2 C8 C7 123.8(3) . . ?
O2 C8 C3 118.2(3) . . ?
C7 C8 C3 118.0(3) . . ?
N1 C9 C7 128.4(3) . . ?
N1 C9 H9 115.8 . . ?
C7 C9 H9 115.8 . . ?
C11A C10A N1 115.3(4) . . ?
C11A C10A H10A 108.4 . . ?
N1 C10A H10A 108.4 . . ?
C11A C10A H10B 108.4 . . ?
N1 C10A H10B 108.4 . . ?
H10A C10A H10B 107.5 . . ?
O5A C11A C10A 110.2(4) . 6_565 ?
O5A C11A C10A 110.2(4) . . ?
C10A C11A C10A 117.8(7) 6_565 . ?
O5A C11A H11A 105.9 . . ?
C10A C11A H11A 105.9 6_565 . ?
C10A C11A H11A 105.9 . . ?
C11A O5A H5A 119(3) . . ?
C11B C10B N1 116.4(6) . . ?
C11B C10B H10C 108.2 . . ?
N1 C10B H10C 108.2 . . ?
C11B C10B H10D 108.2 . . ?
N1 C10B H10D 108.2 . . ?
H10C C10B H10D 107.3 . . ?
C10B C11B O5B 104.0(7) . . ?
C10B C11B O5B 104.0(7) 6_565 . ?
C10B C11B H11B 107.2 . . ?
C10B C11B H11B 107.2 6_565 . ?
O5B C11B H11B 107.2 . . ?
C11B O5B H5B 110.4(10) . . ?
S1 O4 S1 49.26(18) . 6_565 ?
S1 O4 Mn1 125.0(2) . . ?
S1 O4 Mn1 125.0(2) 6_565 . ?
S1 S1 O4 65.37(9) 6_565 . ?
S1 S1 C12 69.43(10) 6_565 . ?
O4 S1 C12 114.3(2) . . ?
S1 S1 C13 70.22(9) 6_565 . ?
O4 S1 C13 106.7(3) . . ?
C12 S1 C13 99.6(3) . . ?
S1 C12 H12A 109.5 . . ?
S1 C12 H12B 109.5 . . ?
H12A C12 H12B 109.5 . . ?
S1 C12 H12C 109.5 . . ?
H12A C12 H12C 109.5 . . ?
H12B C12 H12C 109.5 . . ?
S1 C12 H12A 150.62(10) . 6_565 ?
H12A C12 H12A 99.9 . 6_565 ?
H12B C12 H12A 58.6 . 6_565 ?
H12C C12 H12A 58.6 . 6_565 ?
S1 C12 H12B 86.6(2) . 6_565 ?
H12A C12 H12B 58.5 . 6_565 ?
H12B C12 H12B 67.9 . 6_565 ?
H12C C12 H12B 163.2 . 6_565 ?
H12A C12 H12B 109.5 6_565 6_565 ?
S1 C12 H12C 86.61(19) . 6_565 ?
H12A C12 H12C 58.6 . 6_565 ?
H12B C12 H12C 163.2 . 6_565 ?
H12C C12 H12C 67.9 . 6_565 ?
H12A C12 H12C 109.5 6_565 6_565 ?
H12B C12 H12C 109.5 6_565 6_565 ?
S1 C13 H13A 109.5 . . ?
S1 C13 H13B 109.5 . . ?
H13A C13 H13B 109.5 . . ?
S1 C13 H13C 109.5 . . ?
H13A C13 H13C 109.5 . . ?
H13B C13 H13C 109.5 . . ?
S1 C13 H13A 149.04(9) . 6_565 ?
H13A C13 H13A 101.5 . 6_565 ?
H13B C13 H13A 58.1 . 6_565 ?
H13C C13 H13A 58.1 . 6_565 ?
S1 C13 H13B 87.5(2) . 6_565 ?
H13A C13 H13B 58.1 . 6_565 ?
H13B C13 H13B 67.6 . 6_565 ?
H13C C13 H13B 162.3 . 6_565 ?
H13A C13 H13B 109.5 6_565 6_565 ?
S1 C13 H13C 87.5(2) . 6_565 ?
H13A C13 H13C 58.1 . 6_565 ?
H13B C13 H13C 162.3 . 6_565 ?
H13C C13 H13C 67.6 . 6_565 ?
H13A C13 H13C 109.5 6_565 6_565 ?
H13B C13 H13C 109.5 6_565 6_565 ?
C9 N1 C10B 112.4(3) . . ?
C9 N1 C10A 112.4(3) . . ?
C9 N1 Mn1 123.7(2) . . ?
C10B N1 Mn1 123.9(2) . . ?
C10A N1 Mn1 123.9(2) . . ?
C3 O1 C2 118.0(3) . . ?
C8 O2 Mn1 131.43(18) . . ?
Mn1 O3 H3 115(6) . . ?
Mn1 O3 H3 115(6) . 6_565 ?
H3 O3 H3 113(5) . 6_565 ?
O12 Cl1 O12 117.6(11) . 2 ?
O12 Cl1 O11 109.1(6) . 2 ?
O12 Cl1 O11 103.0(4) 2 2 ?
O12 Cl1 O11 103.0(4) . . ?
O12 Cl1 O11 109.1(6) 2 . ?
O11 Cl1 O11 115.7(7) 2 . ?

loop_
_geom_bond_atom_site_label_1
_geom_bond_atom_site_label_2
_geom_bond_distance
_geom_bond_site_symmetry_2
_geom_bond_publ_flag
Mn1 O2 1.8897(19) . ?
Mn1 O2 1.8897(19) 6_565 ?
Mn1 N1 2.040(2) 6_565 ?
Mn1 N1 2.040(2) . ?
Mn1 O4 2.248(4) . ?
Mn1 O3 2.251(3) . ?
C1 C2 1.469(6) . ?
C1 H1A 0.9600 . ?
C1 H1B 0.9600 . ?
C1 H1C 0.9600 . ?
C2 O1 1.438(4) . ?
C2 H2A 0.9700 . ?
C2 H2B 0.9700 . ?
C3 O1 1.355(4) . ?
C3 C4 1.382(4) . ?
C3 C8 1.419(4) . ?
C4 C5 1.394(5) . ?
C4 H4 0.9300 . ?
C5 C6 1.356(5) . ?
C5 H5 0.9300 . ?
C6 C7 1.414(4) . ?
C6 H6 0.9300 . ?
C7 C8 1.397(4) . ?
C7 C9 1.423(4) . ?
C8 O2 1.319(3) . ?
C9 N1 1.291(4) . ?
C9 H9 0.9300 . ?
C10A C11A 1.461(6) . ?
C10A N1 1.482(4) . ?
C10A H10A 0.9700 . ?
C10A H10B 0.9700 . ?
C11A O5A 1.401(10) . ?
C11A H11A 0.9800 . ?
O5A H5A 0.850(5) . ?
C10B C11B 1.405(8) . ?
C10B N1 1.482(4) . ?
C10B H10C 0.9700 . ?
C10B H10D 0.9700 . ?
C11B O5B 1.420(15) . ?
C11B H11B 0.9800 . ?
O5B H5B 0.861(5) . ?
O4 S1 1.442(3) . ?
O4 S1 1.442(3) 6_565 ?
S1 S1 1.202(4) 6_565 ?
S1 C12 1.710(6) . ?
S1 C13 1.776(6) . ?
C12 H12A 0.9600 . ?
C12 H12B 0.9600 . ?
C12 H12C 0.9600 . ?
C12 H12A 0.9600 6_565 ?
C12 H12B 0.9600 6_565 ?
C12 H12C 0.9601 6_565 ?
C13 H13A 0.9600 . ?
C13 H13B 0.9600 . ?
C13 H13C 0.9600 . ?
C13 H13A 0.9600 6_565 ?
C13 H13B 0.9600 6_565 ?
C13 H13C 0.9600 6_565 ?
O3 H3 0.84(2) . ?
O3 H3 0.84(2) 6_565 ?
Cl1 O12 1.287(6) . ?
Cl1 O12 1.287(6) 2 ?
Cl1 O11 1.345(6) 2 ?
Cl1 O11 1.345(6) . ?

loop_
_geom_hbond_atom_site_label_D
_geom_hbond_atom_site_label_H
_geom_hbond_atom_site_label_A
_geom_hbond_distance_DH
_geom_hbond_distance_HA
_geom_hbond_distance_DA
_geom_hbond_angle_DHA
_geom_hbond_site_symmetry_A
C1 H1B O5B 0.96 2.42 3.371(9) 169.9 5_666
C9 H9 O12 0.93 2.53 3.441(7) 166.6 7_565
C11B H11B O5B 0.98 1.78 2.568(16) 135.3 5_665
C12 H12B O2 0.96 2.49 3.345(6) 147.9 6_565
O3 H3 O1 0.84(2) 2.05(4) 2.855(3) 159(10) 5_666
O3 H3 O2 0.84(2) 2.44(7) 3.049(3) 130(7) 5_666
C1 H1B O5B 0.96 2.42 3.371(9) 169.9 5_666
C9 H9 O12 0.93 2.53 3.441(7) 166.6 7_565
C11B H11B O5B 0.98 1.78 2.568(16) 135.3 5_665
O5B H5B O3 0.861(5) 2.014(3) 2.874(5) 176.7(7) .
O5A H5A O4 0.850(5) 2.000(5) 2.835(6) 167(4) .
C12 H12B O2 0.96 2.49 3.345(6) 147.9 6_565
O3 H3 O1 0.84(2) 2.05(4) 2.855(3) 159(10) 5_666
O3 H3 O2 0.84(2) 2.44(7) 3.049(3) 130(7) 5_666
